data_7214313
loop_
_publ_author_name
'Gruber, Tobias'
'Ei\&smann, Frank'
'Gruner, Margit'
'Heinz, Luisa G.'
'Seichter, Wilhelm'
'Weber, Edwin'

_publ_section_title
;
 Simple dinitro substituted calix[4]arene forming a honeycomb-like
 architecture with hydrophobic channels
;
_journal_issue 18
_journal_name_full CrystEngComm
_journal_page_first 3730
_journal_paper_doi 10.1039/c3ce41819g
_journal_volume 16
_journal_year 2014
_chemical_formula_moiety 'C32 H30 N2 O8, 0.34(C3 H6 O)'
_chemical_formula_sum 'C33 H32 N2 O8.34'
_chemical_formula_weight 589.94
_chemical_name_systematic
;
?
;
_space_group_IT_number 148
_symmetry_cell_setting hexagonal
_symmetry_space_group_name_Hall '-R 3'
_symmetry_space_group_name_H-M 'R -3 :H'
_atom_sites_solution_hydrogens geom
_atom_sites_solution_primary direct
_atom_sites_solution_secondary difmap
_audit_creation_method SHELXL-97
_cell_angle_alpha 90.00
_cell_angle_beta 90.00
_cell_angle_gamma 120.00
_cell_formula_units_Z 18
_cell_length_a 39.3244(3)
_cell_length_b 39.3244(3)
_cell_length_c 10.4186(2)
_cell_measurement_reflns_used 7220
_cell_measurement_temperature 103(2)
_cell_measurement_theta_max 23.61
_cell_measurement_theta_min 2.29
_cell_volume 13952.9(3)
_computing_cell_refinement 'SAINT-NT (Sheldrick, 2004)'
_computing_data_collection 'Kappa APEX 2 (Bruker-AXS)'
_computing_data_reduction SAINT
_computing_molecular_graphics 'ORTEP-3 (Farrugia)'
_computing_publication_material SHELXTL
_computing_structure_refinement 'SHELXL-97 (Sheldrick, 1997)'
_computing_structure_solution 'SHELXS-97 (Sheldrick, 1990)'
_diffrn_ambient_temperature 103(2)
_diffrn_measured_fraction_theta_full 0.996
_diffrn_measured_fraction_theta_max 0.996
_diffrn_measurement_device_type 'CCD area detector'
_diffrn_measurement_method 'phi and omega scans'
_diffrn_radiation_monochromator graphite
_diffrn_radiation_source 'fine-focus sealed tube'
_diffrn_radiation_type MoK\a
_diffrn_radiation_wavelength 0.71073
_diffrn_reflns_av_R_equivalents 0.0566
_diffrn_reflns_av_sigmaI/netI 0.0394
_diffrn_reflns_limit_h_max 52
_diffrn_reflns_limit_h_min -45
_diffrn_reflns_limit_k_max 52
_diffrn_reflns_limit_k_min -51
_diffrn_reflns_limit_l_max 14
_diffrn_reflns_limit_l_min -13
_diffrn_reflns_number 105784
_diffrn_reflns_theta_full 28.61
_diffrn_reflns_theta_max 28.61
_diffrn_reflns_theta_min 2.07
_diffrn_standards_decay_% <1%
_exptl_absorpt_coefficient_mu 0.092
_exptl_absorpt_correction_type none
_exptl_crystal_density_diffrn 1.264
_exptl_crystal_density_method 'not measured'
_exptl_crystal_F_000 5592
_exptl_crystal_size_max 0.45
_exptl_crystal_size_mid 0.33
_exptl_crystal_size_min 0.33
_refine_diff_density_max 0.443
_refine_diff_density_min -0.292
_refine_diff_density_rms 0.057
_refine_ls_extinction_method none
_refine_ls_goodness_of_fit_ref 1.041
_refine_ls_hydrogen_treatment constr
_refine_ls_matrix_type full
_refine_ls_number_parameters 399
_refine_ls_number_reflns 7896
_refine_ls_number_restraints 0
_refine_ls_restrained_S_all 1.041
_refine_ls_R_factor_all 0.0930
_refine_ls_R_factor_gt 0.0531
_refine_ls_shift/su_max 0.000
_refine_ls_shift/su_mean 0.000
_refine_ls_structure_factor_coef Fsqd
_refine_ls_weighting_details 'calc w=1/[\s^2^(Fo^2^)+(0.0600P)^2^+22.8232P] where P=(Fo^2^+2Fc^2^)/3'
_refine_ls_weighting_scheme calc
_refine_ls_wR_factor_gt 0.1258
_refine_ls_wR_factor_ref 0.1462
_reflns_number_gt 5211
_reflns_number_total 7896
_reflns_threshold_expression >2sigma(I)
_cod_data_source_file c3ce41819g.txt
_cod_data_source_block togr4ax
_cod_original_sg_symbol_H-M 'R -3'
_cod_database_code 7214313

loop_
_symmetry_equiv_pos_as_xyz
'x, y, z'
'-y, x-y, z'
'-x+y, -x, z'
'x+2/3, y+1/3, z+1/3'
'-y+2/3, x-y+1/3, z+1/3'
'-x+y+2/3, -x+1/3, z+1/3'
'x+1/3, y+2/3, z+2/3'
'-y+1/3, x-y+2/3, z+2/3'
'-x+y+1/3, -x+2/3, z+2/3'
'-x, -y, -z'
'y, -x+y, -z'
'x-y, x, -z'
'-x+2/3, -y+1/3, -z+1/3'
'y+2/3, -x+y+1/3, -z+1/3'
'x-y+2/3, x+1/3, -z+1/3'
'-x+1/3, -y+2/3, -z+2/3'
'y+1/3, -x+y+2/3, -z+2/3'
'x-y+1/3, x+2/3, -z+2/3'

loop_
_atom_site_label
_atom_site_type_symbol
_atom_site_fract_x
_atom_site_fract_y
_atom_site_fract_z
_atom_site_U_iso_or_equiv
_atom_site_adp_type
_atom_site_occupancy
_atom_site_symmetry_multiplicity
_atom_site_calc_flag
_atom_site_refinement_flags
_atom_site_disorder_assembly
_atom_site_disorder_group
O1 O 0.85705(5) -0.01512(4) 1.12948(13) 0.0510(5) Uani 1 1 d . A 1
O2 O 0.89286(6) 0.04780(4) 1.12952(14) 0.0546(5) Uani 1 1 d . A 1
O3 O 0.86255(4) 0.01771(4) 0.54005(11) 0.0300(3) Uani 1 1 d . A 1
O4 O 0.82858(4) 0.07331(4) 0.62272(12) 0.0289(3) Uani 1 1 d . A 1
O5 O 0.79695(5) 0.06046(4) 1.18772(14) 0.0464(4) Uani 1 1 d . A 1
O6 O 0.76463(5) -0.00274(4) 1.18200(13) 0.0382(4) Uani 1 1 d . A 1
O7 O 0.73193(4) 0.03470(4) 0.62710(12) 0.0294(3) Uani 1 1 d . A 1
O8 O 0.77274(4) -0.01984(4) 0.62827(11) 0.0266(3) Uani 1 1 d . A 1
N1 N 0.87341(5) 0.01648(5) 1.07360(15) 0.0354(4) Uani 1 1 d . A 1
N2 N 0.77659(5) 0.02937(5) 1.13163(14) 0.0263(3) Uani 1 1 d . A 1
C1 C 0.81761(6) -0.05649(5) 0.66753(17) 0.0271(4) Uani 1 1 d . A 1
H1A H 0.8185 -0.0513 0.5743 0.032 Uiso 1 1 calc R A 1
H1B H 0.8272 -0.0752 0.6812 0.032 Uiso 1 1 calc R A 1
C2 C 0.84429(5) -0.01842(5) 0.73757(17) 0.0245(4) Uani 1 1 d . A 1
C3 C 0.84724(6) -0.01840(5) 0.87026(17) 0.0262(4) Uani 1 1 d . A 1
H3 H 0.8338 -0.0423 0.9171 0.031 Uiso 1 1 calc R A 1
C4 C 0.87004(6) 0.01685(6) 0.93350(16) 0.0268(4) Uani 1 1 d . A 1
C5 C 0.88947(5) 0.05250(5) 0.87003(17) 0.0260(4) Uani 1 1 d . A 1
H5 H 0.9042 0.0762 0.9167 0.031 Uiso 1 1 calc R A 1
C6 C 0.88709(5) 0.05308(5) 0.73693(17) 0.0244(4) Uani 1 1 d . A 1
C7 C 0.86516(5) 0.01741(5) 0.67235(16) 0.0243(4) Uani 1 1 d . A 1
C8 C 0.89268(7) 0.01384(7) 0.47636(19) 0.0365(5) Uani 1 1 d . A 1
H8A H 0.9184 0.0357 0.5009 0.055 Uiso 1 1 calc R A 1
H8B H 0.8893 0.0142 0.3832 0.055 Uiso 1 1 calc R A 1
H8C H 0.8909 -0.0110 0.5013 0.055 Uiso 1 1 calc R A 1
C9 C 0.90633(6) 0.09223(6) 0.66706(17) 0.0281(4) Uani 1 1 d . A 1
H9A H 0.9351 0.1057 0.6801 0.034 Uiso 1 1 calc R A 1
H9B H 0.9011 0.0877 0.5739 0.034 Uiso 1 1 calc R A 1
C10 C 0.89061(6) 0.11793(6) 0.71626(17) 0.0283(4) Uani 1 1 d . A 1
C11 C 0.91316(6) 0.15145(6) 0.79044(18) 0.0318(4) Uani 1 1 d . A 1
H11 H 0.9402 0.1604 0.8041 0.038 Uiso 1 1 calc R A 1
C12 C 0.89641(6) 0.17168(6) 0.84386(19) 0.0336(5) Uani 1 1 d . A 1
H12 H 0.9122 0.1949 0.8920 0.040 Uiso 1 1 calc R A 1
C13 C 0.85683(6) 0.15859(6) 0.82822(18) 0.0310(4) Uani 1 1 d . A 1
H13 H 0.8455 0.1722 0.8687 0.037 Uiso 1 1 calc R A 1
C14 C 0.83351(6) 0.12554(5) 0.75335(17) 0.0266(4) Uani 1 1 d . A 1
C15 C 0.85113(5) 0.10642(5) 0.69554(16) 0.0235(4) Uani 1 1 d . A 1
C16 C 0.82906(7) 0.08149(7) 0.48799(19) 0.0392(5) Uani 1 1 d . A 1
H16A H 0.8079 0.0869 0.4685 0.059 Uiso 1 1 calc R A 1
H16B H 0.8253 0.0587 0.4382 0.059 Uiso 1 1 calc R A 1
H16C H 0.8544 0.1044 0.4654 0.059 Uiso 1 1 calc R A 1
C17 C 0.78947(5) 0.10771(5) 0.74382(18) 0.0263(4) Uani 1 1 d . A 1
H17A H 0.7814 0.1038 0.6525 0.032 Uiso 1 1 calc R A 1
H17B H 0.7815 0.1256 0.7830 0.032 Uiso 1 1 calc R A 1
C18 C 0.76956(5) 0.06852(5) 0.81329(16) 0.0217(4) Uani 1 1 d . A 1
C19 C 0.78077(5) 0.06655(5) 0.93819(16) 0.0214(3) Uani 1 1 d . A 1
H19 H 0.7993 0.0898 0.9815 0.026 Uiso 1 1 calc R A 1
C20 C 0.76484(5) 0.03066(5) 0.99900(16) 0.0208(3) Uani 1 1 d . A 1
C21 C 0.73851(5) -0.00405(5) 0.93898(16) 0.0220(4) Uani 1 1 d . A 1
H21 H 0.7285 -0.0284 0.9827 0.026 Uiso 1 1 calc R A 1
C22 C 0.72686(5) -0.00287(5) 0.81396(17) 0.0221(4) Uani 1 1 d . A 1
C23 C 0.74226(5) 0.03361(5) 0.75305(16) 0.0223(4) Uani 1 1 d . A 1
C24 C 0.69967(7) 0.04117(8) 0.6126(2) 0.0462(6) Uani 1 1 d . A 1
H24A H 0.6766 0.0202 0.6563 0.069 Uiso 1 1 calc R A 1
H24B H 0.6938 0.0412 0.5211 0.069 Uiso 1 1 calc R A 1
H24C H 0.7063 0.0666 0.6503 0.069 Uiso 1 1 calc R A 1
C25 C 0.70051(5) -0.04115(5) 0.74460(18) 0.0274(4) Uani 1 1 d . A 1
H25A H 0.6743 -0.0545 0.7855 0.033 Uiso 1 1 calc R A 1
H25B H 0.6973 -0.0356 0.6541 0.033 Uiso 1 1 calc R A 1
C26 C 0.71810(5) -0.06766(5) 0.74923(17) 0.0253(4) Uani 1 1 d . A 1
C27 C 0.70032(6) -0.10315(5) 0.81560(18) 0.0287(4) Uani 1 1 d . A 1
H27 H 0.6750 -0.1128 0.8517 0.034 Uiso 1 1 calc R A 1
C28 C 0.71949(6) -0.12454(6) 0.82924(18) 0.0318(4) Uani 1 1 d . A 1
H28 H 0.7067 -0.1493 0.8715 0.038 Uiso 1 1 calc R A 1
C29 C 0.75710(6) -0.11003(6) 0.78167(17) 0.0294(4) Uani 1 1 d . A 1
H29 H 0.7704 -0.1243 0.7949 0.035 Uiso 1 1 calc R A 1
C30 C 0.77568(6) -0.07463(5) 0.71451(16) 0.0252(4) Uani 1 1 d . A 1
C31 C 0.75506(5) -0.05474(5) 0.69562(16) 0.0235(4) Uani 1 1 d . A 1
C32 C 0.76392(7) -0.02493(7) 0.49362(19) 0.0414(5) Uani 1 1 d . A 1
H32A H 0.7772 -0.0377 0.4537 0.062 Uiso 1 1 calc R A 1
H32B H 0.7731 0.0008 0.4536 0.062 Uiso 1 1 calc R A 1
H32C H 0.7355 -0.0413 0.4816 0.062 Uiso 1 1 calc R A 1
C1G C 0.9956(3) 0.9560(3) 0.7996(9) 0.108(3) Uiso 0.50 1 d P B 1
O1G O 0.9396(4) 0.9669(4) 0.7982(13) 0.075(3) Uiso 0.17 1 d P . 1
C1GA C 0.9755(3) 0.9793(3) 0.8131(10) 0.127(3) Uiso 0.50 1 d P . 1
O1GA O 0.9578(4) 0.9419(4) 0.7957(14) 0.082(4) Uiso 0.17 1 d P B 1

loop_
_atom_site_aniso_label
_atom_site_aniso_U_11
_atom_site_aniso_U_22
_atom_site_aniso_U_33
_atom_site_aniso_U_23
_atom_site_aniso_U_13
_atom_site_aniso_U_12
O1 0.0790(12) 0.0312(8) 0.0206(7) 0.0065(6) -0.0020(7) 0.0109(8)
O2 0.0847(13) 0.0315(8) 0.0216(7) -0.0033(6) -0.0092(8) 0.0095(8)
O3 0.0357(7) 0.0402(8) 0.0149(6) 0.0011(5) 0.0015(5) 0.0197(6)
O4 0.0309(7) 0.0270(7) 0.0219(6) -0.0007(5) -0.0029(5) 0.0094(6)
O5 0.0603(10) 0.0327(8) 0.0299(8) -0.0033(6) -0.0181(7) 0.0110(8)
O6 0.0521(9) 0.0307(8) 0.0261(7) 0.0077(6) -0.0039(6) 0.0165(7)
O7 0.0359(7) 0.0340(7) 0.0212(6) -0.0010(5) -0.0076(5) 0.0196(6)
O8 0.0350(7) 0.0226(6) 0.0203(6) 0.0022(5) -0.0034(5) 0.0130(6)
N1 0.0478(11) 0.0299(9) 0.0194(8) 0.0011(7) -0.0021(7) 0.0126(8)
N2 0.0268(8) 0.0272(8) 0.0217(7) 0.0021(6) -0.0019(6) 0.0111(7)
C1 0.0357(10) 0.0283(10) 0.0209(9) -0.0041(7) -0.0027(7) 0.0187(9)
C2 0.0281(9) 0.0292(10) 0.0201(8) -0.0025(7) -0.0002(7) 0.0173(8)
C3 0.0333(10) 0.0250(9) 0.0212(9) 0.0023(7) 0.0013(7) 0.0154(8)
C4 0.0337(10) 0.0308(10) 0.0146(8) 0.0012(7) 0.0000(7) 0.0152(8)
C5 0.0272(9) 0.0267(9) 0.0203(8) -0.0004(7) -0.0012(7) 0.0106(8)
C6 0.0228(9) 0.0300(10) 0.0200(8) 0.0038(7) 0.0024(7) 0.0130(8)
C7 0.0263(9) 0.0338(10) 0.0161(8) 0.0003(7) 0.0008(7) 0.0175(8)
C8 0.0440(12) 0.0414(12) 0.0236(9) -0.0003(8) 0.0099(9) 0.0209(10)
C9 0.0249(9) 0.0316(10) 0.0220(9) 0.0066(7) 0.0034(7) 0.0099(8)
C10 0.0296(10) 0.0277(10) 0.0197(9) 0.0084(7) 0.0022(7) 0.0085(8)
C11 0.0299(10) 0.0296(10) 0.0250(9) 0.0056(8) -0.0024(8) 0.0067(8)
C12 0.0381(11) 0.0267(10) 0.0253(10) 0.0008(8) -0.0052(8) 0.0081(9)
C13 0.0409(11) 0.0244(9) 0.0243(9) 0.0043(7) 0.0006(8) 0.0138(9)
C14 0.0309(10) 0.0233(9) 0.0209(8) 0.0067(7) 0.0003(7) 0.0102(8)
C15 0.0263(9) 0.0197(8) 0.0174(8) 0.0055(6) -0.0003(7) 0.0062(7)
C16 0.0503(13) 0.0414(12) 0.0224(9) -0.0035(8) -0.0060(9) 0.0203(11)
C17 0.0310(10) 0.0231(9) 0.0253(9) 0.0052(7) -0.0002(7) 0.0139(8)
C18 0.0232(9) 0.0232(9) 0.0214(8) 0.0018(7) 0.0009(7) 0.0137(7)
C19 0.0213(8) 0.0205(8) 0.0213(8) -0.0019(7) -0.0006(7) 0.0095(7)
C20 0.0218(8) 0.0253(9) 0.0164(8) 0.0008(6) -0.0007(6) 0.0126(7)
C21 0.0207(8) 0.0202(8) 0.0241(9) 0.0025(7) 0.0022(7) 0.0096(7)
C22 0.0200(8) 0.0221(9) 0.0252(9) -0.0024(7) -0.0021(7) 0.0113(7)
C23 0.0246(9) 0.0268(9) 0.0184(8) -0.0007(7) -0.0029(7) 0.0151(8)
C24 0.0553(15) 0.0666(16) 0.0372(12) -0.0080(11) -0.0187(10) 0.0459(13)
C25 0.0255(9) 0.0237(9) 0.0298(10) -0.0030(7) -0.0062(7) 0.0098(8)
C26 0.0293(10) 0.0220(9) 0.0222(9) -0.0056(7) -0.0075(7) 0.0111(8)
C27 0.0303(10) 0.0239(9) 0.0257(9) -0.0022(7) -0.0031(8) 0.0088(8)
C28 0.0418(12) 0.0212(9) 0.0276(10) 0.0020(7) -0.0020(8) 0.0122(9)
C29 0.0419(11) 0.0261(10) 0.0246(9) -0.0032(7) -0.0056(8) 0.0203(9)
C30 0.0343(10) 0.0232(9) 0.0177(8) -0.0062(7) -0.0059(7) 0.0140(8)
C31 0.0319(10) 0.0191(8) 0.0165(8) -0.0031(6) -0.0051(7) 0.0104(8)
C32 0.0530(14) 0.0432(13) 0.0233(10) 0.0045(9) -0.0069(9) 0.0205(11)

loop_
_atom_type_symbol
_atom_type_description
_atom_type_scat_dispersion_real
_atom_type_scat_dispersion_imag
_atom_type_scat_source
C C 0.0033 0.0016 'International Tables Vol C Tables 4.2.6.8 and 6.1.1.4'
H H 0.0000 0.0000 'International Tables Vol C Tables 4.2.6.8 and 6.1.1.4'
N N 0.0061 0.0033 'International Tables Vol C Tables 4.2.6.8 and 6.1.1.4'
O O 0.0106 0.0060 'International Tables Vol C Tables 4.2.6.8 and 6.1.1.4'

loop_
_geom_angle_atom_site_label_1
_geom_angle_atom_site_label_2
_geom_angle_atom_site_label_3
_geom_angle
_geom_angle_site_symmetry_1
_geom_angle_site_symmetry_3
C7 O3 C8 113.11(14) . .
C15 O4 C16 113.29(14) . .
C23 O7 C24 114.18(15) . .
C31 O8 C32 113.08(14) . .
O1 N1 O2 122.81(16) . .
O1 N1 C4 118.65(16) . .
O2 N1 C4 118.53(16) . .
O6 N2 O5 123.22(15) . .
O6 N2 C20 118.35(15) . .
O5 N2 C20 118.40(15) . .
C30 C1 C2 111.25(14) . .
C30 C1 H1A 109.4 . .
C2 C1 H1A 109.4 . .
C30 C1 H1B 109.4 . .
C2 C1 H1B 109.4 . .
H1A C1 H1B 108.0 . .
C3 C2 C7 118.42(17) . .
C3 C2 C1 119.73(16) . .
C7 C2 C1 121.80(16) . .
C4 C3 C2 119.13(17) . .
C4 C3 H3 120.4 . .
C2 C3 H3 120.4 . .
C5 C4 C3 122.69(16) . .
C5 C4 N1 118.61(16) . .
C3 C4 N1 118.70(16) . .
C4 C5 C6 119.03(17) . .
C4 C5 H5 120.5 . .
C6 C5 H5 120.5 . .
C5 C6 C7 118.44(16) . .
C5 C6 C9 119.39(16) . .
C7 C6 C9 122.08(16) . .
O3 C7 C6 118.84(16) . .
O3 C7 C2 118.90(16) . .
C6 C7 C2 122.19(15) . .
C10 C9 C6 110.59(15) . .
C10 C9 H9A 109.5 . .
C6 C9 H9A 109.5 . .
C10 C9 H9B 109.5 . .
C6 C9 H9B 109.5 . .
H9A C9 H9B 108.1 . .
C11 C10 C15 117.94(18) . .
C11 C10 C9 122.61(18) . .
C15 C10 C9 119.27(17) . .
C12 C11 C10 120.44(19) . .
C12 C11 H11 119.8 . .
C10 C11 H11 119.8 . .
C11 C12 C13 120.75(19) . .
C11 C12 H12 119.6 . .
C13 C12 H12 119.6 . .
C12 C13 C14 120.36(19) . .
C12 C13 H13 119.8 . .
C14 C13 H13 119.8 . .
C15 C14 C13 118.26(18) . .
C15 C14 C17 119.09(16) . .
C13 C14 C17 122.37(18) . .
O4 C15 C14 119.35(16) . .
O4 C15 C10 118.42(16) . .
C14 C15 C10 122.06(17) . .
C14 C17 C18 109.23(14) . .
C14 C17 H17A 109.8 . .
C18 C17 H17A 109.8 . .
C14 C17 H17B 109.8 . .
C18 C17 H17B 109.8 . .
H17A C17 H17B 108.3 . .
C19 C18 C23 118.34(16) . .
C19 C18 C17 119.11(16) . .
C23 C18 C17 122.38(15) . .
C20 C19 C18 119.56(16) . .
C20 C19 H19 120.2 . .
C18 C19 H19 120.2 . .
C19 C20 C21 122.36(16) . .
C19 C20 N2 118.60(15) . .
C21 C20 N2 119.04(15) . .
C20 C21 C22 119.18(16) . .
C20 C21 H21 120.4 . .
C22 C21 H21 120.4 . .
C21 C22 C23 118.59(16) . .
C21 C22 C25 119.11(16) . .
C23 C22 C25 122.13(16) . .
O7 C23 C18 119.28(15) . .
O7 C23 C22 118.66(15) . .
C18 C23 C22 121.94(15) . .
C26 C25 C22 110.36(15) . .
C26 C25 H25A 109.6 . .
C22 C25 H25A 109.6 . .
C26 C25 H25B 109.6 . .
C22 C25 H25B 109.6 . .
H25A C25 H25B 108.1 . .
C27 C26 C31 118.27(17) . .
C27 C26 C25 122.22(17) . .
C31 C26 C25 119.24(16) . .
C28 C27 C26 120.34(18) . .
C28 C27 H27 119.8 . .
C26 C27 H27 119.8 . .
C29 C28 C27 120.35(17) . .
C29 C28 H28 119.8 . .
C27 C28 H28 119.8 . .
C28 C29 C30 120.67(18) . .
C28 C29 H29 119.7 . .
C30 C29 H29 119.7 . .
C31 C30 C29 118.02(18) . .
C31 C30 C1 119.48(16) . .
C29 C30 C1 122.44(17) . .
O8 C31 C30 119.01(16) . .
O8 C31 C26 118.74(16) . .
C30 C31 C26 122.13(16) . .
O1G C1G O1GA 174.9(13) 2_765 .
O1G C1G C1GA 55.7(8) 2_765 2_765
O1GA C1G C1GA 120.1(11) . 2_765
O1G C1G C1GA 121.1(11) 2_765 .
O1GA C1G C1GA 54.7(8) . .
C1GA C1G C1GA 65.4(9) 2_765 .
C1GA O1G C1G 66.7(10) . 3_675
C1GA O1G O1GA 55.5(9) . .
C1G O1G O1GA 121.6(12) 3_675 .
O1G C1GA O1GA 71.3(10) . .
O1G C1GA C1G 57.6(9) . 3_675
O1GA C1GA C1G 128.2(11) . 3_675
O1G C1GA C1G 126.4(11) . .
O1GA C1GA C1G 55.4(9) . .
C1G C1GA C1G 167.4(11) 3_675 .
O1G C1GA C1GA 117.7(14) . 3_675
O1GA C1GA C1GA 167.2(12) . 3_675
C1G C1GA C1GA 60.1(9) 3_675 3_675
C1G C1GA C1GA 114.2(8) . 3_675
O1G C1GA C1GA 172.6(9) . 2_765
O1GA C1GA C1GA 109.8(14) . 2_765
C1G C1GA C1GA 119.8(9) 3_675 2_765
C1G C1GA C1GA 54.5(8) . 2_765
C1GA C1GA C1GA 60.000(13) 3_675 2_765
C1GA O1GA C1G 69.9(10) . .
C1GA O1GA O1G 53.2(8) . .
C1G O1GA O1G 122.9(13) . .

loop_
_geom_bond_atom_site_label_1
_geom_bond_atom_site_label_2
_geom_bond_distance
_geom_bond_site_symmetry_2
O1 N1 1.224(2) .
O2 N1 1.225(2) .
O3 C7 1.383(2) .
O3 C8 1.431(2) .
O4 C15 1.379(2) .
O4 C16 1.438(2) .
O5 N2 1.224(2) .
O6 N2 1.223(2) .
O7 C23 1.381(2) .
O7 C24 1.421(2) .
O8 C31 1.380(2) .
O8 C32 1.435(2) .
N1 C4 1.466(2) .
N2 C20 1.466(2) .
C1 C30 1.514(3) .
C1 C2 1.518(3) .
C1 H1A 0.9900 .
C1 H1B 0.9900 .
C2 C3 1.387(2) .
C2 C7 1.401(3) .
C3 C4 1.384(3) .
C3 H3 0.9500 .
C4 C5 1.384(3) .
C5 C6 1.391(2) .
C5 H5 0.9500 .
C6 C7 1.398(3) .
C6 C9 1.519(2) .
C8 H8A 0.9800 .
C8 H8B 0.9800 .
C8 H8C 0.9800 .
C9 C10 1.514(3) .
C9 H9A 0.9900 .
C9 H9B 0.9900 .
C10 C11 1.397(3) .
C10 C15 1.400(3) .
C11 C12 1.379(3) .
C11 H11 0.9500 .
C12 C13 1.383(3) .
C12 H12 0.9500 .
C13 C14 1.395(3) .
C13 H13 0.9500 .
C14 C15 1.389(3) .
C14 C17 1.512(3) .
C16 H16A 0.9800 .
C16 H16B 0.9800 .
C16 H16C 0.9800 .
C17 C18 1.518(2) .
C17 H17A 0.9900 .
C17 H17B 0.9900 .
C18 C19 1.389(2) .
C18 C23 1.399(2) .
C19 C20 1.379(2) .
C19 H19 0.9500 .
C20 C21 1.383(2) .
C21 C22 1.389(2) .
C21 H21 0.9500 .
C22 C23 1.399(2) .
C22 C25 1.517(2) .
C24 H24A 0.9800 .
C24 H24B 0.9800 .
C24 H24C 0.9800 .
C25 C26 1.513(3) .
C25 H25A 0.9900 .
C25 H25B 0.9900 .
C26 C27 1.392(3) .
C26 C31 1.395(3) .
C27 C28 1.389(3) .
C27 H27 0.9500 .
C28 C29 1.384(3) .
C28 H28 0.9500 .
C29 C30 1.394(3) .
C29 H29 0.9500 .
C30 C31 1.394(3) .
C32 H32A 0.9800 .
C32 H32B 0.9800 .
C32 H32C 0.9800 .
C1G O1G 1.280(15) 2_765
C1G O1GA 1.299(16) .
C1G C1GA 1.391(14) 2_765
C1G C1GA 1.482(15) .
O1G C1GA 1.253(15) .
O1G C1G 1.280(15) 3_675
O1G O1GA 1.481(19) .
C1GA O1GA 1.288(16) .
C1GA C1G 1.391(14) 3_675
C1GA C1GA 1.554(17) 3_675
C1GA C1GA 1.554(17) 2_765
